data_7207537
loop_
_publ_author_name
'Moragues-Bartolome, Alaina M.'
'Jones, William'
'Cruz-Cabeza, Aurora J.'

_publ_section_title
;
 Synthon preferences in cocrystals of cis-carboxamides:carboxylic acids
;
_journal_issue 7
_journal_name_full CrystEngComm
_journal_page_first 2552
_journal_paper_doi 10.1039/c2ce06241k
_journal_volume 14
_journal_year 2012
_chemical_formula_moiety 'C7 H4 N2 O6, C5 H9 N O'
_chemical_formula_sum 'C12 H13 N3 O7'
_chemical_formula_weight 311.25
_chemical_name_systematic
;
?
;
_space_group_IT_number 2
_symmetry_cell_setting triclinic
_symmetry_space_group_name_Hall '-P 1'
_symmetry_space_group_name_H-M 'P -1'
_atom_sites_solution_hydrogens geom
_atom_sites_solution_primary direct
_atom_sites_solution_secondary difmap
_audit_creation_method SHELXL-97
_cell_angle_alpha 109.418(1)
_cell_angle_beta 93.784(1)
_cell_angle_gamma 104.670(1)
_cell_formula_units_Z 4
_cell_length_a 7.4022(1)
_cell_length_b 13.3198(3)
_cell_length_c 15.1641(3)
_cell_measurement_reflns_used 9939
_cell_measurement_temperature 180(2)
_cell_measurement_theta_max 25.35
_cell_measurement_theta_min 1.00
_cell_volume 1345.50(5)
_computing_cell_refinement 'HKL Scalepack (Otwinowski & Minor 1997)'
_computing_data_collection 'Collect (Nonius B.V. 1998)'
_computing_data_reduction
;
HKL Denzo and Scalepack (Otwinowski & Minor 1997)
;
_computing_publication_material 'SHELXL-97 (Sheldrick 1997)'
_computing_structure_refinement 'SHELXL-97 (Sheldrick 1997)'
_computing_structure_solution 'SIR-92 (Altomare et al. 1994)'
_diffrn_ambient_temperature 180(2)
_diffrn_measured_fraction_theta_full 0.991
_diffrn_measured_fraction_theta_max 0.991
_diffrn_measurement_device_type 'Nonius Kappa CCD'
_diffrn_measurement_method 'Thin slice \w and \f scans'
_diffrn_radiation_source 'fine-focus sealed tube'
_diffrn_radiation_type MoK\a
_diffrn_radiation_wavelength 0.71073
_diffrn_reflns_av_R_equivalents 0.0333
_diffrn_reflns_av_sigmaI/netI 0.0363
_diffrn_reflns_limit_h_max 8
_diffrn_reflns_limit_h_min -8
_diffrn_reflns_limit_k_max 14
_diffrn_reflns_limit_k_min -16
_diffrn_reflns_limit_l_max 18
_diffrn_reflns_limit_l_min -16
_diffrn_reflns_number 17994
_diffrn_reflns_theta_full 25.39
_diffrn_reflns_theta_max 25.39
_diffrn_reflns_theta_min 3.57
_exptl_absorpt_coefficient_mu 0.129
_exptl_absorpt_correction_T_max 0.995
_exptl_absorpt_correction_T_min 0.943
_exptl_absorpt_correction_type multi-scan
_exptl_absorpt_process_details
;
multi-scan from symmetry-related measurements
Sortav (Blessing 1995)
;
_exptl_crystal_colour colourless
_exptl_crystal_density_diffrn 1.537
_exptl_crystal_density_method 'not measured'
_exptl_crystal_description block
_exptl_crystal_F_000 648
_exptl_crystal_size_max 0.12
_exptl_crystal_size_mid 0.12
_exptl_crystal_size_min 0.05
_refine_diff_density_max 0.952
_refine_diff_density_min -0.580
_refine_diff_density_rms 0.060
_refine_ls_extinction_method none
_refine_ls_goodness_of_fit_ref 1.052
_refine_ls_hydrogen_treatment mixed
_refine_ls_matrix_type full
_refine_ls_number_parameters 403
_refine_ls_number_reflns 4893
_refine_ls_number_restraints 0
_refine_ls_restrained_S_all 1.052
_refine_ls_R_factor_all 0.0804
_refine_ls_R_factor_gt 0.0586
_refine_ls_shift/su_max 0.001
_refine_ls_shift/su_mean 0.000
_refine_ls_structure_factor_coef Fsqd
_refine_ls_weighting_details 'calc w=1/[\s^2^(Fo^2^)+(0.0682P)^2^+1.4061P] where P=(Fo^2^+2Fc^2^)/3'
_refine_ls_weighting_scheme calc
_refine_ls_wR_factor_gt 0.1440
_refine_ls_wR_factor_ref 0.1599
_reflns_number_gt 3696
_reflns_number_total 4893
_reflns_threshold_expression >2sigma(I)
_cod_data_source_file c2ce06241k.txt
_cod_data_source_block 2k
_cod_original_cell_volume 1345.49(4)
_cod_original_sg_symbol_H-M P-1
_cod_database_code 7207537

loop_
_symmetry_equiv_pos_as_xyz
'x, y, z'
'-x, -y, -z'

loop_
_atom_site_label
_atom_site_type_symbol
_atom_site_fract_x
_atom_site_fract_y
_atom_site_fract_z
_atom_site_U_iso_or_equiv
_atom_site_adp_type
_atom_site_occupancy
_atom_site_symmetry_multiplicity
_atom_site_calc_flag
_atom_site_refinement_flags
C1 C 0.0475(4) 0.3473(2) -0.00438(18) 0.0324(6) Uani 1 1 d .
C2 C 0.1037(4) 0.2451(2) -0.0093(2) 0.0417(7) Uani 1 1 d .
H2A H 0.1596 0.2548 0.0552 0.050 Uiso 1 1 calc R
H2B H 0.2032 0.2386 -0.0496 0.050 Uiso 1 1 calc R
C3 C -0.0568(5) 0.1375(3) -0.0480(3) 0.0698(11) Uani 1 1 d .
H3A H -0.0655 0.1054 -0.1177 0.084 Uiso 1 1 calc R
H3B H -0.0271 0.0838 -0.0215 0.084 Uiso 1 1 calc R
C4 C -0.2379(6) 0.1513(3) -0.0263(4) 0.0778(13) Uani 1 1 d .
H4A H -0.2354 0.1714 0.0429 0.093 Uiso 1 1 calc R
H4B H -0.3366 0.0792 -0.0583 0.093 Uiso 1 1 calc R
C5 C -0.2918(4) 0.2376(2) -0.0553(2) 0.0420(7) Uani 1 1 d .
H5A H -0.3339 0.2079 -0.1248 0.050 Uiso 1 1 calc R
H5B H -0.3989 0.2559 -0.0243 0.050 Uiso 1 1 calc R
N6 N -0.1319(3) 0.33884(18) -0.02901(15) 0.0343(5) Uani 1 1 d .
H6 H -0.1578 0.3996 -0.0297 0.041 Uiso 1 1 calc R
O7 O 0.1715(3) 0.44017(15) 0.02268(13) 0.0378(5) Uani 1 1 d .
C8 C -0.1478(4) 0.1694(2) 0.4127(2) 0.0394(7) Uani 1 1 d .
C9 C -0.2577(5) 0.0508(2) 0.3928(2) 0.0490(8) Uani 1 1 d .
H9A H -0.3646 0.0502 0.4288 0.059 Uiso 1 1 calc R
H9B H -0.1745 0.0146 0.4167 0.059 Uiso 1 1 calc R
C10 C -0.3356(7) -0.0176(3) 0.2891(3) 0.0804(14) Uani 1 1 d .
H10A H -0.3531 -0.0970 0.2791 0.097 Uiso 1 1 calc R
H10B H -0.4620 -0.0092 0.2744 0.097 Uiso 1 1 calc R
C11 C -0.2225(8) 0.0102(3) 0.2240(3) 0.0833(14) Uani 1 1 d .
H11A H -0.2951 -0.0307 0.1591 0.100 Uiso 1 1 calc R
H11B H -0.1090 -0.0156 0.2277 0.100 Uiso 1 1 calc R
C12 C -0.1593(5) 0.1315(2) 0.2397(2) 0.0438(7) Uani 1 1 d .
H12A H -0.0504 0.1466 0.2067 0.053 Uiso 1 1 calc R
H12B H -0.2634 0.1516 0.2118 0.053 Uiso 1 1 calc R
N13 N -0.1041(3) 0.20120(19) 0.34079(17) 0.0386(6) Uani 1 1 d .
H13 H -0.0355 0.2706 0.3549 0.046 Uiso 1 1 calc R
O14 O -0.0969(3) 0.23609(17) 0.49708(15) 0.0513(6) Uani 1 1 d .
C15 C 0.3499(4) 0.5809(2) 0.55454(18) 0.0305(6) Uani 1 1 d .
C16 C 0.4360(4) 0.6331(2) 0.49565(19) 0.0319(6) Uani 1 1 d .
H16 H 0.4009 0.5993 0.4287 0.038 Uiso 1 1 calc R
C17 C 0.5728(4) 0.7346(2) 0.53639(19) 0.0323(6) Uani 1 1 d .
C18 C 0.6273(4) 0.7874(2) 0.6335(2) 0.0342(6) Uani 1 1 d .
H18 H 0.7198 0.8581 0.6605 0.041 Uiso 1 1 calc R
C19 C 0.5411(4) 0.7326(2) 0.68919(19) 0.0327(6) Uani 1 1 d .
C20 C 0.4037(4) 0.6303(2) 0.65205(19) 0.0320(6) Uani 1 1 d .
H20 H 0.3476 0.5947 0.6926 0.038 Uiso 1 1 calc R
N21 N 0.5960(4) 0.7856(2) 0.79318(17) 0.0403(6) Uani 1 1 d .
O22 O 0.7288(3) 0.87060(19) 0.82489(16) 0.0597(7) Uani 1 1 d .
O23 O 0.5047(3) 0.74229(19) 0.84223(14) 0.0519(6) Uani 1 1 d .
N24 N 0.6661(3) 0.7883(2) 0.47396(18) 0.0395(6) Uani 1 1 d .
O25 O 0.7804(4) 0.88018(19) 0.51145(17) 0.0623(7) Uani 1 1 d .
O26 O 0.6252(3) 0.73775(18) 0.38836(15) 0.0477(5) Uani 1 1 d .
C27 C 0.2011(4) 0.4708(2) 0.50960(18) 0.0310(6) Uani 1 1 d .
O28 O 0.1396(3) 0.43377(16) 0.42499(13) 0.0416(5) Uani 1 1 d .
O29 O 0.1482(3) 0.42155(17) 0.56868(14) 0.0393(5) Uani 1 1 d .
H29 H 0.070(5) 0.358(3) 0.542(2) 0.047 Uiso 1 1 d .
C30 C 0.7943(4) 0.5983(2) 0.19485(18) 0.0321(6) Uani 1 1 d .
C31 C 0.8697(4) 0.5122(2) 0.19362(17) 0.0317(6) Uani 1 1 d .
H31 H 0.7956 0.4367 0.1639 0.038 Uiso 1 1 calc R
C32 C 1.0547(4) 0.5392(2) 0.23657(17) 0.0309(6) Uani 1 1 d .
C33 C 1.1694(4) 0.6473(2) 0.28121(17) 0.0319(6) Uani 1 1 d .
H33 H 1.2972 0.6640 0.3093 0.038 Uiso 1 1 calc R
C34 C 1.0862(4) 0.7298(2) 0.28232(18) 0.0343(6) Uani 1 1 d .
C35 C 0.9029(4) 0.7079(2) 0.24077(18) 0.0346(6) Uani 1 1 d .
H35 H 0.8514 0.7671 0.2435 0.041 Uiso 1 1 calc R
N36 N 1.2033(4) 0.8465(2) 0.32967(18) 0.0425(6) Uani 1 1 d .
O37 O 1.3513(3) 0.86589(18) 0.38079(16) 0.0517(6) Uani 1 1 d .
O38 O 1.1471(4) 0.91780(19) 0.3126(2) 0.0756(8) Uani 1 1 d .
N39 N 1.1362(4) 0.44860(19) 0.23512(15) 0.0363(5) Uani 1 1 d .
O40 O 1.3064(3) 0.47180(17) 0.25984(14) 0.0436(5) Uani 1 1 d .
O41 O 1.0266(3) 0.35388(16) 0.20840(15) 0.0497(6) Uani 1 1 d .
C42 C 0.5977(4) 0.5755(2) 0.14595(18) 0.0344(6) Uani 1 1 d .
O43 O 0.5266(3) 0.64952(17) 0.15170(15) 0.0467(5) Uani 1 1 d .
O44 O 0.5170(3) 0.46933(16) 0.09656(15) 0.0390(5) Uani 1 1 d .
H44 H 0.421(5) 0.462(3) 0.071(2) 0.047 Uiso 1 1 d .

loop_
_atom_site_aniso_label
_atom_site_aniso_U_11
_atom_site_aniso_U_22
_atom_site_aniso_U_33
_atom_site_aniso_U_23
_atom_site_aniso_U_13
_atom_site_aniso_U_12
C1 0.0332(15) 0.0358(14) 0.0239(12) 0.0090(11) 0.0021(11) 0.0060(12)
C2 0.0421(17) 0.0393(16) 0.0435(16) 0.0141(13) 0.0021(13) 0.0142(13)
C3 0.053(2) 0.0377(18) 0.111(3) 0.023(2) 0.002(2) 0.0089(16)
C4 0.055(2) 0.052(2) 0.121(4) 0.040(2) -0.001(2) -0.0002(18)
C5 0.0338(16) 0.0364(15) 0.0464(17) 0.0119(13) 0.0007(13) 0.0002(12)
N6 0.0324(13) 0.0322(12) 0.0342(12) 0.0111(10) 0.0009(10) 0.0048(10)
O7 0.0318(11) 0.0363(10) 0.0383(10) 0.0117(8) -0.0007(8) 0.0021(8)
C8 0.0361(16) 0.0365(15) 0.0445(17) 0.0167(13) 0.0045(13) 0.0067(12)
C9 0.052(2) 0.0369(16) 0.0510(18) 0.0187(14) 0.0060(15) -0.0021(14)
C10 0.118(4) 0.0409(19) 0.055(2) 0.0055(17) 0.025(2) -0.011(2)
C11 0.124(4) 0.049(2) 0.053(2) 0.0145(18) -0.002(2) -0.007(2)
C12 0.0454(18) 0.0427(16) 0.0409(16) 0.0156(13) 0.0053(14) 0.0088(13)
N13 0.0384(14) 0.0316(12) 0.0442(14) 0.0169(11) 0.0032(11) 0.0041(10)
O14 0.0614(15) 0.0386(11) 0.0413(12) 0.0131(10) 0.0078(10) -0.0049(10)
C15 0.0286(14) 0.0320(13) 0.0330(14) 0.0125(11) 0.0044(11) 0.0114(11)
C16 0.0318(15) 0.0333(14) 0.0328(14) 0.0125(11) 0.0047(11) 0.0127(11)
C17 0.0289(14) 0.0345(14) 0.0385(14) 0.0180(12) 0.0054(11) 0.0116(11)
C18 0.0288(14) 0.0294(13) 0.0425(15) 0.0119(12) 0.0036(12) 0.0071(11)
C19 0.0300(14) 0.0374(14) 0.0317(14) 0.0110(11) 0.0028(11) 0.0142(11)
C20 0.0315(14) 0.0336(14) 0.0340(14) 0.0139(11) 0.0071(11) 0.0120(11)
N21 0.0388(14) 0.0399(14) 0.0375(13) 0.0091(11) 0.0020(11) 0.0111(11)
O22 0.0581(15) 0.0501(13) 0.0451(13) 0.0040(11) -0.0025(11) -0.0072(12)
O23 0.0573(15) 0.0576(14) 0.0354(11) 0.0164(10) 0.0073(10) 0.0082(11)
N24 0.0359(14) 0.0408(14) 0.0462(15) 0.0228(12) 0.0069(11) 0.0094(11)
O25 0.0690(17) 0.0456(13) 0.0603(14) 0.0242(11) 0.0078(13) -0.0098(12)
O26 0.0442(13) 0.0588(13) 0.0421(12) 0.0255(11) 0.0073(10) 0.0084(10)
C27 0.0297(14) 0.0338(14) 0.0337(15) 0.0150(12) 0.0072(11) 0.0120(11)
O28 0.0466(12) 0.0379(11) 0.0329(11) 0.0137(9) 0.0004(9) -0.0002(9)
O29 0.0429(12) 0.0349(10) 0.0358(11) 0.0148(9) 0.0052(9) 0.0016(9)
C30 0.0328(15) 0.0361(14) 0.0258(13) 0.0108(11) 0.0073(11) 0.0072(11)
C31 0.0359(15) 0.0315(13) 0.0232(12) 0.0093(10) 0.0050(11) 0.0028(11)
C32 0.0362(15) 0.0339(14) 0.0246(12) 0.0131(11) 0.0068(11) 0.0097(11)
C33 0.0316(14) 0.0376(14) 0.0245(13) 0.0118(11) 0.0048(11) 0.0061(11)
C34 0.0360(16) 0.0322(14) 0.0287(13) 0.0088(11) 0.0039(11) 0.0031(12)
C35 0.0377(16) 0.0327(14) 0.0312(14) 0.0093(11) 0.0065(12) 0.0097(12)
N36 0.0447(16) 0.0326(13) 0.0409(14) 0.0077(11) 0.0022(12) 0.0042(11)
O37 0.0396(13) 0.0457(12) 0.0528(13) 0.0105(10) -0.0040(11) -0.0039(10)
O38 0.0800(19) 0.0323(12) 0.095(2) 0.0129(13) -0.0242(16) 0.0075(12)
N39 0.0462(16) 0.0374(13) 0.0272(11) 0.0134(10) 0.0054(10) 0.0133(11)
O40 0.0420(13) 0.0541(12) 0.0435(11) 0.0244(10) 0.0085(10) 0.0198(10)
O41 0.0642(15) 0.0320(11) 0.0471(12) 0.0133(9) -0.0043(11) 0.0090(10)
C42 0.0327(15) 0.0398(16) 0.0299(14) 0.0136(12) 0.0065(11) 0.0075(12)
O43 0.0403(12) 0.0455(12) 0.0509(12) 0.0134(10) -0.0015(10) 0.0146(10)
O44 0.0283(11) 0.0403(11) 0.0421(11) 0.0133(9) -0.0021(9) 0.0034(9)

loop_
_atom_type_symbol
_atom_type_description
_atom_type_scat_dispersion_real
_atom_type_scat_dispersion_imag
_atom_type_scat_source
C C 0.0033 0.0016 'International Tables Vol C Tables 4.2.6.8 and 6.1.1.4'
H H 0.0000 0.0000 'International Tables Vol C Tables 4.2.6.8 and 6.1.1.4'
N N 0.0061 0.0033 'International Tables Vol C Tables 4.2.6.8 and 6.1.1.4'
O O 0.0106 0.0060 'International Tables Vol C Tables 4.2.6.8 and 6.1.1.4'

loop_
_geom_angle_atom_site_label_1
_geom_angle_atom_site_label_2
_geom_angle_atom_site_label_3
_geom_angle
O7 C1 N6 120.5(3)
O7 C1 C2 119.8(3)
N6 C1 C2 119.8(2)
C1 C2 C3 114.7(3)
C1 C2 H2A 108.6
C3 C2 H2A 108.6
C1 C2 H2B 108.6
C3 C2 H2B 108.6
H2A C2 H2B 107.6
C4 C3 C2 113.5(3)
C4 C3 H3A 108.9
C2 C3 H3A 108.9
C4 C3 H3B 108.9
C2 C3 H3B 108.9
H3A C3 H3B 107.7
C3 C4 C5 114.2(3)
C3 C4 H4A 108.7
C5 C4 H4A 108.7
C3 C4 H4B 108.7
C5 C4 H4B 108.7
H4A C4 H4B 107.6
N6 C5 C4 111.0(3)
N6 C5 H5A 109.4
C4 C5 H5A 109.4
N6 C5 H5B 109.4
C4 C5 H5B 109.4
H5A C5 H5B 108.0
C1 N6 C5 126.0(2)
C1 N6 H6 117.0
C5 N6 H6 117.0
O14 C8 N13 121.5(3)
O14 C8 C9 119.4(3)
N13 C8 C9 119.2(3)
C8 C9 C10 114.7(3)
C8 C9 H9A 108.6
C10 C9 H9A 108.6
C8 C9 H9B 108.6
C10 C9 H9B 108.6
H9A C9 H9B 107.6
C11 C10 C9 115.5(3)
C11 C10 H10A 108.4
C9 C10 H10A 108.4
C11 C10 H10B 108.4
C9 C10 H10B 108.4
H10A C10 H10B 107.5
C10 C11 C12 114.8(4)
C10 C11 H11A 108.6
C12 C11 H11A 108.6
C10 C11 H11B 108.6
C12 C11 H11B 108.6
H11A C11 H11B 107.5
N13 C12 C11 112.2(3)
N13 C12 H12A 109.2
C11 C12 H12A 109.2
N13 C12 H12B 109.2
C11 C12 H12B 109.2
H12A C12 H12B 107.9
C8 N13 C12 126.2(2)
C8 N13 H13 116.9
C12 N13 H13 116.9
C20 C15 C16 120.1(2)
C20 C15 C27 121.5(2)
C16 C15 C27 118.4(2)
C17 C16 C15 118.8(2)
C17 C16 H16 120.6
C15 C16 H16 120.6
C16 C17 C18 122.6(2)
C16 C17 N24 118.7(2)
C18 C17 N24 118.7(2)
C19 C18 C17 116.8(2)
C19 C18 H18 121.6
C17 C18 H18 121.6
C18 C19 C20 123.0(2)
C18 C19 N21 118.6(2)
C20 C19 N21 118.4(2)
C15 C20 C19 118.6(2)
C15 C20 H20 120.7
C19 C20 H20 120.7
O22 N21 O23 124.1(2)
O22 N21 C19 117.9(2)
O23 N21 C19 118.0(2)
O25 N24 O26 124.4(2)
O25 N24 C17 117.6(2)
O26 N24 C17 118.0(2)
O28 C27 O29 125.0(2)
O28 C27 C15 121.0(2)
O29 C27 C15 113.9(2)
C27 O29 H29 113(2)
C35 C30 C31 119.9(3)
C35 C30 C42 118.6(2)
C31 C30 C42 121.5(2)
C32 C31 C30 118.5(2)
C32 C31 H31 120.8
C30 C31 H31 120.8
C31 C32 C33 123.5(3)
C31 C32 N39 118.9(2)
C33 C32 N39 117.6(2)
C32 C33 C34 115.7(3)
C32 C33 H33 122.1
C34 C33 H33 122.1
C35 C34 C33 123.3(2)
C35 C34 N36 119.2(3)
C33 C34 N36 117.5(3)
C34 C35 C30 119.1(3)
C34 C35 H35 120.4
C30 C35 H35 120.4
O37 N36 O38 124.0(3)
O37 N36 C34 118.7(2)
O38 N36 C34 117.3(3)
O40 N39 O41 124.3(2)
O40 N39 C32 118.4(2)
O41 N39 C32 117.2(2)
O43 C42 O44 125.3(3)
O43 C42 C30 121.9(2)
O44 C42 C30 112.8(2)
C42 O44 H44 109(3)

loop_
_geom_bond_atom_site_label_1
_geom_bond_atom_site_label_2
_geom_bond_distance
C1 O7 1.257(3)
C1 N6 1.321(4)
C1 C2 1.501(4)
C2 C3 1.515(4)
C2 H2A 0.9900
C2 H2B 0.9900
C3 C4 1.443(6)
C3 H3A 0.9900
C3 H3B 0.9900
C4 C5 1.490(5)
C4 H4A 0.9900
C4 H4B 0.9900
C5 N6 1.466(3)
C5 H5A 0.9900
C5 H5B 0.9900
N6 H6 0.8800
C8 O14 1.256(4)
C8 N13 1.326(4)
C8 C9 1.499(4)
C9 C10 1.516(5)
C9 H9A 0.9900
C9 H9B 0.9900
C10 C11 1.417(6)
C10 H10A 0.9900
C10 H10B 0.9900
C11 C12 1.494(5)
C11 H11A 0.9900
C11 H11B 0.9900
C12 N13 1.469(4)
C12 H12A 0.9900
C12 H12B 0.9900
N13 H13 0.8800
C15 C20 1.386(4)
C15 C16 1.396(4)
C15 C27 1.499(4)
C16 C17 1.380(4)
C16 H16 0.9500
C17 C18 1.384(4)
C17 N24 1.474(4)
C18 C19 1.377(4)
C18 H18 0.9500
C19 C20 1.386(4)
C19 N21 1.477(4)
C20 H20 0.9500
N21 O22 1.221(3)
N21 O23 1.224(3)
N24 O25 1.219(3)
N24 O26 1.222(3)
C27 O28 1.219(3)
C27 O29 1.302(3)
O29 H29 0.84(3)
C30 C35 1.385(4)
C30 C31 1.392(4)
C30 C42 1.498(4)
C31 C32 1.381(4)
C31 H31 0.9500
C32 C33 1.382(4)
C32 N39 1.474(4)
C33 C34 1.385(4)
C33 H33 0.9500
C34 C35 1.374(4)
C34 N36 1.475(3)
C35 H35 0.9500
N36 O37 1.216(3)
N36 O38 1.221(3)
N39 O40 1.219(3)
N39 O41 1.230(3)
C42 O43 1.212(3)
C42 O44 1.314(3)
O44 H44 0.75(4)

loop_
_geom_torsion_atom_site_label_1
_geom_torsion_atom_site_label_2
_geom_torsion_atom_site_label_3
_geom_torsion_atom_site_label_4
_geom_torsion
O7 C1 C2 C3 -176.8(3)
N6 C1 C2 C3 2.9(4)
C1 C2 C3 C4 -31.7(5)
C2 C3 C4 C5 53.7(5)
C3 C4 C5 N6 -44.8(5)
O7 C1 N6 C5 -175.4(2)
C2 C1 N6 C5 4.9(4)
C4 C5 N6 C1 15.5(4)
O14 C8 C9 C10 171.6(3)
N13 C8 C9 C10 -9.4(5)
C8 C9 C10 C11 33.2(6)
C9 C10 C11 C12 -49.5(6)
C10 C11 C12 N13 40.4(6)
O14 C8 N13 C12 -178.6(3)
C9 C8 N13 C12 2.5(5)
C11 C12 N13 C8 -17.2(5)
C20 C15 C16 C17 -0.8(4)
C27 C15 C16 C17 179.9(2)
C15 C16 C17 C18 -0.6(4)
C15 C16 C17 N24 178.8(2)
C16 C17 C18 C19 1.4(4)
N24 C17 C18 C19 -177.9(2)
C17 C18 C19 C20 -1.0(4)
C17 C18 C19 N21 179.6(2)
C16 C15 C20 C19 1.2(4)
C27 C15 C20 C19 -179.5(2)
C18 C19 C20 C15 -0.3(4)
N21 C19 C20 C15 179.2(2)
C18 C19 N21 O22 -7.0(4)
C20 C19 N21 O22 173.5(3)
C18 C19 N21 O23 172.3(3)
C20 C19 N21 O23 -7.2(4)
C16 C17 N24 O25 176.8(3)
C18 C17 N24 O25 -3.8(4)
C16 C17 N24 O26 -3.8(4)
C18 C17 N24 O26 175.6(2)
C20 C15 C27 O28 171.8(3)
C16 C15 C27 O28 -8.9(4)
C20 C15 C27 O29 -8.4(4)
C16 C15 C27 O29 170.9(2)
C35 C30 C31 C32 -1.8(4)
C42 C30 C31 C32 177.2(2)
C30 C31 C32 C33 0.2(4)
C30 C31 C32 N39 -179.6(2)
C31 C32 C33 C34 1.2(4)
N39 C32 C33 C34 -178.9(2)
C32 C33 C34 C35 -1.2(4)
C32 C33 C34 N36 179.7(2)
C33 C34 C35 C30 -0.3(4)
N36 C34 C35 C30 178.8(2)
C31 C30 C35 C34 1.8(4)
C42 C30 C35 C34 -177.2(2)
C35 C34 N36 O37 166.6(3)
C33 C34 N36 O37 -14.2(4)
C35 C34 N36 O38 -15.4(4)
C33 C34 N36 O38 163.8(3)
C31 C32 N39 O40 168.9(2)
C33 C32 N39 O40 -11.0(3)
C31 C32 N39 O41 -10.9(3)
C33 C32 N39 O41 169.3(2)
C35 C30 C42 O43 -5.8(4)
C31 C30 C42 O43 175.2(3)
C35 C30 C42 O44 173.0(2)
C31 C30 C42 O44 -5.9(3)
